data_7124918
loop_
_publ_author_name
'Feng, Xiaowen'
'Liu, Jun-Liang'
'Pedersen, Kasper S.'
'Nehrkorn, Joscha'
'Schnegg, Alexander'
'Holldack, Karsten'
'Bendix, Jesper'
'Sigrist, Marc'
'Mutka, Hannu'
'Samohvalov, Dumitru'
'Aguil\`a, David'
'Tong, Ming-Liang'
'Long, Jeffrey R.'
'Cl\'erac, Rodolphe'

_publ_section_title
;
 Multifaceted magnetization dynamics in the mononuclear complex
 [Re<sup>IV</sup>Cl<sub>4</sub>(CN)<sub>2</sub>]<sup>2</sup>.
;
_journal_issue 87
_journal_name_full 'Chemical communications (Cambridge, England)'
_journal_page_first 12905
_journal_page_last 12908
_journal_paper_doi 10.1039/c6cc05473k
_journal_volume 52
_journal_year 2016
_chemical_formula_sum 'C42 H90 Cl4 N6 O2 Re'
_chemical_formula_weight 1039.19
_space_group_crystal_system triclinic
_space_group_IT_number 2
_space_group_name_Hall '-P 1'
_space_group_name_H-M_alt 'P -1'
_atom_sites_solution_hydrogens geom
_audit_creation_method SHELXL-2014/7
_audit_update_record
;
2016-06-29 deposited with the CCDC.
2016-10-05 downloaded from the CCDC.
;
_cell_angle_alpha 64.8219(16)
_cell_angle_beta 75.0617(17)
_cell_angle_gamma 82.2082(17)
_cell_formula_units_Z 1
_cell_length_a 10.4031(6)
_cell_length_b 11.9265(7)
_cell_length_c 11.9819(7)
_cell_measurement_reflns_used 8821
_cell_measurement_temperature 50(2)
_cell_measurement_theta_max 28.012
_cell_measurement_theta_min 2.466
_cell_volume 1299.34(13)
_computing_cell_refinement 'Bruker SAINT'
_computing_data_collection 'Bruker SMART'
_computing_data_reduction 'Bruker SAINT'
_computing_structure_refinement 'SHELXL-2014/7 (Sheldrick, 2014)'
_computing_structure_solution 'SHELXL-2014/7 (Sheldrick, 2014)'
_diffrn_ambient_temperature 50(2)
_diffrn_measured_fraction_theta_full 0.999
_diffrn_measured_fraction_theta_max 0.975
_diffrn_measurement_device_type 'Bruker D8 VENTURE'
_diffrn_measurement_method \w/2\q-scans
_diffrn_radiation_monochromator graphite
_diffrn_radiation_source 'I\mS microfocus source'
_diffrn_radiation_type MoK\a
_diffrn_radiation_wavelength 0.71073
_diffrn_reflns_av_R_equivalents 0.0861
_diffrn_reflns_av_unetI/netI 0.1059
_diffrn_reflns_Laue_measured_fraction_full 0.999
_diffrn_reflns_Laue_measured_fraction_max 0.975
_diffrn_reflns_limit_h_max 14
_diffrn_reflns_limit_h_min -11
_diffrn_reflns_limit_k_max 16
_diffrn_reflns_limit_k_min -15
_diffrn_reflns_limit_l_max 16
_diffrn_reflns_limit_l_min -16
_diffrn_reflns_number 23134
_diffrn_reflns_point_group_measured_fraction_full 0.999
_diffrn_reflns_point_group_measured_fraction_max 0.975
_diffrn_reflns_theta_full 25.242
_diffrn_reflns_theta_max 28.850
_diffrn_reflns_theta_min 2.466
_exptl_absorpt_coefficient_mu 2.581
_exptl_absorpt_correction_T_max 0.7458
_exptl_absorpt_correction_T_min 0.4567
_exptl_absorpt_correction_type multi-scan
_exptl_crystal_colour 'pale blue'
_exptl_crystal_density_diffrn 1.328
_exptl_crystal_description chip
_exptl_crystal_F_000 543
_refine_diff_density_max 4.422
_refine_diff_density_min -1.982
_refine_diff_density_rms 0.248
_refine_ls_extinction_method none
_refine_ls_goodness_of_fit_ref 1.033
_refine_ls_hydrogen_treatment constr
_refine_ls_matrix_type full
_refine_ls_number_parameters 257
_refine_ls_number_reflns 6646
_refine_ls_number_restraints 6
_refine_ls_restrained_S_all 1.032
_refine_ls_R_factor_all 0.0824
_refine_ls_R_factor_gt 0.0624
_refine_ls_shift/su_max 0.000
_refine_ls_shift/su_mean 0.000
_refine_ls_structure_factor_coef Fsqd
_refine_ls_weighting_details 'w=1/[\s^2^(Fo^2^)+(0.1105P)^2^] where P=(Fo^2^+2Fc^2^)/3'
_refine_ls_weighting_scheme calc
_refine_ls_wR_factor_gt 0.1584
_refine_ls_wR_factor_ref 0.1708
_reflns_Friedel_coverage 0.000
_reflns_number_gt 5558
_reflns_number_total 6646
_reflns_threshold_expression 'I > 2\s(I)'
_cod_data_source_file c6cc05473k2.cif
_cod_data_source_block ReCl4CN2_50K
_cod_database_code 7124918
_shelx_shelxl_version_number 2014/7
_shelx_space_group_comment
;
The symmetry employed for this shelxl refinement is uniquely defined
by the following loop, which should always be used as a source of
symmetry information in preference to the above space-group names.
They are only intended as comments.
;

loop_
_space_group_symop_operation_xyz
'x, y, z'
'-x, -y, -z'

loop_
_atom_site_label
_atom_site_type_symbol
_atom_site_fract_x
_atom_site_fract_y
_atom_site_fract_z
_atom_site_U_iso_or_equiv
_atom_site_adp_type
_atom_site_occupancy
_atom_site_site_symmetry_order
_atom_site_calc_flag
_atom_site_refinement_flags_posn
_atom_site_refinement_flags_adp
_atom_site_refinement_flags_occupancy
Re1 Re -0.5000 0.5000 0.5000 0.01422(14) Uani 1 2 d S . P
Cl1 Cl -0.43971(16) 0.70704(14) 0.40870(15) 0.0191(3) Uani 1 1 d . . .
Cl2 Cl -0.45060(15) 0.47603(14) 0.68725(14) 0.0175(3) Uani 1 1 d . . .
N1 N -0.1898(5) 0.4301(5) 0.3996(5) 0.0162(11) Uani 1 1 d . . .
C1 C -0.2978(5) 0.4524(5) 0.4337(5) 0.0078(11) Uani 1 1 d . . .
O1 O -0.0907(4) 1.0887(4) 0.1668(4) 0.0145(9) Uani 1 1 d . . .
N3 N -0.2779(6) 1.1253(5) 0.2943(5) 0.0197(12) Uani 1 1 d . . .
C18 C -0.3587(7) 1.0707(7) 0.2475(7) 0.0218(14) Uani 1 1 d . . .
H18A H -0.4347 1.1266 0.2239 0.033 Uiso 1 1 calc R U .
H18B H -0.3911 0.9907 0.3139 0.033 Uiso 1 1 calc R U .
H18C H -0.3045 1.0585 0.1733 0.033 Uiso 1 1 calc R U .
C19 C -0.3487(6) 1.1717(6) 0.3869(6) 0.0186(13) Uani 1 1 d . . .
H19A H -0.3905 1.1028 0.4640 0.028 Uiso 1 1 calc R U .
H19B H -0.4174 1.2324 0.3530 0.028 Uiso 1 1 calc R U .
H19C H -0.2864 1.2113 0.4069 0.028 Uiso 1 1 calc R U .
C20 C -0.1454(6) 1.1299(5) 0.2483(6) 0.0149(12) Uani 1 1 d . . .
C21 C -0.0631(7) 1.1861(7) 0.2979(7) 0.0214(14) Uani 1 1 d . . .
H21A H 0.0293 1.1921 0.2495 0.032 Uiso 1 1 calc R U .
H21B H -0.0659 1.1335 0.3873 0.032 Uiso 1 1 calc R U .
H21C H -0.0993 1.2690 0.2888 0.032 Uiso 1 1 calc R U .
N2 N 0.0402(5) 0.7485(4) 0.2438(4) 0.0093(9) Uani 1 1 d . . .
C2 C 0.1305(5) 0.8499(5) 0.2213(5) 0.0083(11) Uani 1 1 d . . .
H2A H 0.1873 0.8752 0.1349 0.010 Uiso 1 1 calc R U .
H2B H 0.0741 0.9228 0.2244 0.010 Uiso 1 1 calc R U .
C3 C 0.2195(6) 0.8161(5) 0.3130(5) 0.0103(11) Uani 1 1 d . . .
H3A H 0.2735 0.7405 0.3152 0.012 Uiso 1 1 calc R U .
H3B H 0.1647 0.7990 0.3992 0.012 Uiso 1 1 calc R U .
C4 C 0.3103(6) 0.9234(6) 0.2711(5) 0.0134(12) Uani 1 1 d . . .
H4A H 0.3536 0.9105 0.3403 0.016 Uiso 1 1 calc R U .
H4B H 0.2565 1.0016 0.2536 0.016 Uiso 1 1 calc R U .
C5 C 0.4169(6) 0.9346(6) 0.1529(6) 0.0178(13) Uani 1 1 d . . .
H5A H 0.3748 0.9569 0.0816 0.027 Uiso 1 1 calc R U .
H5B H 0.4659 0.8552 0.1678 0.027 Uiso 1 1 calc R U .
H5C H 0.4787 0.9990 0.1333 0.027 Uiso 1 1 calc R U .
C6 C 0.1192(6) 0.6402(5) 0.2242(6) 0.0117(11) Uani 1 1 d . . .
H6A H 0.0562 0.5782 0.2374 0.014 Uiso 1 1 calc R U .
H6B H 0.1723 0.6011 0.2897 0.014 Uiso 1 1 calc R U .
C7 C 0.2132(6) 0.6716(5) 0.0945(5) 0.0125(12) Uani 1 1 d . . .
H7A H 0.1655 0.7256 0.0277 0.015 Uiso 1 1 calc R U .
H7B H 0.2892 0.7176 0.0877 0.015 Uiso 1 1 calc R U .
C8 C 0.2646(6) 0.5550(6) 0.0743(6) 0.0160(13) Uani 1 1 d . . .
H8A H 0.1885 0.5091 0.0809 0.019 Uiso 1 1 calc R U .
H8B H 0.3120 0.5009 0.1412 0.019 Uiso 1 1 calc R U .
C9 C 0.3599(7) 0.5860(6) -0.0567(6) 0.0198(14) Uani 1 1 d . . .
H9A H 0.3129 0.6391 -0.1231 0.030 Uiso 1 1 calc R U .
H9B H 0.3908 0.5091 -0.0675 0.030 Uiso 1 1 calc R U .
H9C H 0.4365 0.6295 -0.0625 0.030 Uiso 1 1 calc R U .
C10 C -0.0494(6) 0.8096(5) 0.1499(5) 0.0102(11) Uani 1 1 d . . .
H10A H -0.1086 0.8713 0.1750 0.012 Uiso 1 1 calc R U .
H10B H 0.0076 0.8557 0.0657 0.012 Uiso 1 1 calc R U .
C11 C -0.1358(6) 0.7256(5) 0.1360(5) 0.0108(11) Uani 1 1 d . . .
H11A H -0.1915 0.6752 0.2194 0.013 Uiso 1 1 calc R U .
H11B H -0.0794 0.6688 0.1014 0.013 Uiso 1 1 calc R U .
C12 C -0.2241(6) 0.8085(6) 0.0455(6) 0.0134(12) Uani 1 1 d . . .
H12A H -0.2845 0.8604 0.0841 0.016 Uiso 1 1 calc R U .
H12B H -0.1674 0.8644 -0.0343 0.016 Uiso 1 1 calc R U .
C13 C -0.3060(7) 0.7321(6) 0.0167(6) 0.0197(14) Uani 1 1 d . . .
H13A H -0.3614 0.7876 -0.0410 0.030 Uiso 1 1 calc R U .
H13B H -0.3631 0.6775 0.0955 0.030 Uiso 1 1 calc R U .
H13C H -0.2463 0.6819 -0.0231 0.030 Uiso 1 1 calc R U .
C14 C -0.0398(6) 0.6959(5) 0.3790(5) 0.0107(11) Uani 1 1 d . . .
H14A H 0.0223 0.6505 0.4350 0.013 Uiso 1 1 calc R U .
H14B H -0.1012 0.6348 0.3873 0.013 Uiso 1 1 calc R U .
C15 C -0.1210(6) 0.7890(5) 0.4264(5) 0.0105(11) Uani 1 1 d . . .
H15A H -0.1917 0.8282 0.3789 0.013 Uiso 1 1 calc R U .
H15B H -0.0629 0.8549 0.4132 0.013 Uiso 1 1 calc R U .
C16 C -0.1832(6) 0.7222(6) 0.5670(5) 0.0141(12) Uani 1 1 d . U .
H16A H -0.1117 0.6853 0.6140 0.017 Uiso 1 1 calc R U .
H16B H -0.2377 0.6540 0.5797 0.017 Uiso 1 1 calc R U .
C17 C -0.2712(7) 0.8110(6) 0.6197(6) 0.0167(13) Uani 1 1 d . . .
H17A H -0.3502 0.8366 0.5836 0.025 Uiso 1 1 calc R U .
H17B H -0.2207 0.8841 0.5972 0.025 Uiso 1 1 calc R U .
H17C H -0.2986 0.7686 0.7120 0.025 Uiso 1 1 calc R U .

loop_
_atom_site_aniso_label
_atom_site_aniso_U_11
_atom_site_aniso_U_22
_atom_site_aniso_U_33
_atom_site_aniso_U_23
_atom_site_aniso_U_13
_atom_site_aniso_U_12
Re1 0.00910(18) 0.00770(18) 0.0202(2) -0.00323(14) 0.00141(13) 0.00025(11)
Cl1 0.0210(8) 0.0185(7) 0.0168(8) -0.0064(6) -0.0044(6) 0.0003(6)
Cl2 0.0187(7) 0.0196(7) 0.0126(7) -0.0054(6) -0.0031(6) -0.0003(6)
N1 0.024(3) 0.011(2) 0.009(2) 0.002(2) -0.004(2) -0.002(2)
C1 0.007(3) 0.006(2) 0.004(3) 0.003(2) 0.001(2) 0.0011(18)
O1 0.017(2) 0.019(2) 0.009(2) -0.0084(18) -0.0029(17) 0.0037(17)
N3 0.020(3) 0.025(3) 0.016(3) -0.011(2) -0.005(2) 0.006(2)
C18 0.018(3) 0.029(4) 0.023(4) -0.014(3) -0.009(3) 0.001(3)
C19 0.017(3) 0.029(4) 0.013(3) -0.013(3) -0.003(2) 0.004(3)
C20 0.023(3) 0.007(3) 0.009(3) 0.004(2) -0.006(2) -0.001(2)
C21 0.021(3) 0.028(4) 0.023(4) -0.016(3) -0.009(3) -0.001(3)
N2 0.012(2) 0.011(2) 0.004(2) -0.0015(19) -0.0053(18) 0.0037(18)
C2 0.008(3) 0.010(3) 0.009(3) -0.007(2) -0.002(2) 0.0004(19)
C3 0.013(3) 0.010(3) 0.004(3) 0.001(2) -0.003(2) 0.000(2)
C4 0.019(3) 0.015(3) 0.006(3) -0.003(2) -0.006(2) 0.001(2)
C5 0.013(3) 0.025(3) 0.011(3) -0.002(3) -0.004(2) -0.001(2)
C6 0.013(3) 0.011(3) 0.013(3) -0.006(2) -0.004(2) 0.001(2)
C7 0.018(3) 0.011(3) 0.008(3) -0.004(2) -0.003(2) 0.003(2)
C8 0.020(3) 0.015(3) 0.009(3) -0.006(2) 0.003(2) 0.000(2)
C9 0.022(3) 0.019(3) 0.017(3) -0.012(3) 0.006(3) 0.003(2)
C10 0.018(3) 0.008(3) 0.006(3) -0.002(2) -0.007(2) 0.003(2)
C11 0.015(3) 0.013(3) 0.003(3) -0.002(2) -0.002(2) 0.001(2)
C12 0.012(3) 0.018(3) 0.011(3) -0.006(2) -0.004(2) 0.000(2)
C13 0.028(4) 0.021(3) 0.013(3) -0.005(3) -0.011(3) -0.004(3)
C14 0.014(3) 0.012(3) 0.005(3) -0.002(2) -0.005(2) -0.001(2)
C15 0.013(3) 0.012(3) 0.006(3) -0.003(2) -0.002(2) 0.000(2)
C16 0.018(3) 0.019(3) 0.002(3) -0.001(2) -0.001(2) -0.004(2)
C17 0.023(3) 0.019(3) 0.005(3) -0.004(2) -0.002(2) 0.003(2)

loop_
_atom_type_symbol
_atom_type_description
_atom_type_scat_dispersion_real
_atom_type_scat_dispersion_imag
_atom_type_scat_source
C C 0.0033 0.0016 'International Tables Vol C Tables 4.2.6.8 and 6.1.1.4'
H H 0.0000 0.0000 'International Tables Vol C Tables 4.2.6.8 and 6.1.1.4'
Cl Cl 0.1484 0.1585 'International Tables Vol C Tables 4.2.6.8 and 6.1.1.4'
N N 0.0061 0.0033 'International Tables Vol C Tables 4.2.6.8 and 6.1.1.4'
O O 0.0106 0.0060 'International Tables Vol C Tables 4.2.6.8 and 6.1.1.4'
Re Re -1.0185 7.2310 'International Tables Vol C Tables 4.2.6.8 and 6.1.1.4'

loop_
_geom_angle_atom_site_label_1
_geom_angle_atom_site_label_2
_geom_angle_atom_site_label_3
_geom_angle
_geom_angle_site_symmetry_1
_geom_angle_site_symmetry_3
C1 Re1 C1 180.0 . 2_466
C1 Re1 Cl2 89.92(15) . .
C1 Re1 Cl2 90.08(15) 2_466 .
C1 Re1 Cl2 90.08(15) . 2_466
C1 Re1 Cl2 89.92(15) 2_466 2_466
Cl2 Re1 Cl2 180.00(7) . 2_466
C1 Re1 Cl1 88.28(15) . .
C1 Re1 Cl1 91.72(15) 2_466 .
Cl2 Re1 Cl1 89.82(5) . .
Cl2 Re1 Cl1 90.19(5) 2_466 .
C1 Re1 Cl1 91.72(15) . 2_466
C1 Re1 Cl1 88.28(15) 2_466 2_466
Cl2 Re1 Cl1 90.19(5) . 2_466
Cl2 Re1 Cl1 89.81(5) 2_466 2_466
Cl1 Re1 Cl1 180.0 . 2_466
N1 C1 Re1 177.8(5) . .
C20 N3 C19 124.8(6) . .
C20 N3 C18 118.9(5) . .
C19 N3 C18 116.3(5) . .
O1 C20 N3 121.2(6) . .
O1 C20 C21 120.4(6) . .
N3 C20 C21 118.4(6) . .
C6 N2 C14 105.6(4) . .
C6 N2 C2 111.6(4) . .
C14 N2 C2 111.3(4) . .
C6 N2 C10 111.4(4) . .
C14 N2 C10 111.7(4) . .
C2 N2 C10 105.5(4) . .
C3 C2 N2 115.8(5) . .
C2 C3 C4 109.0(5) . .
C3 C4 C5 111.6(5) . .
N2 C6 C7 115.3(5) . .
C8 C7 C6 110.9(5) . .
C7 C8 C9 111.2(5) . .
C11 C10 N2 117.3(5) . .
C10 C11 C12 107.5(5) . .
C13 C12 C11 111.4(5) . .
N2 C14 C15 116.2(5) . .
C14 C15 C16 109.0(5) . .
C15 C16 C17 111.5(5) . .

loop_
_geom_bond_atom_site_label_1
_geom_bond_atom_site_label_2
_geom_bond_distance
_geom_bond_site_symmetry_2
Re1 C1 2.140(5) .
Re1 C1 2.140(5) 2_466
Re1 Cl2 2.3212(15) .
Re1 Cl2 2.3213(15) 2_466
Re1 Cl1 2.3357(16) .
Re1 Cl1 2.3357(16) 2_466
N1 C1 1.128(8) .
O1 C20 1.251(7) .
N3 C20 1.345(9) .
N3 C19 1.439(8) .
N3 C18 1.466(9) .
C20 C21 1.513(9) .
N2 C6 1.507(7) .
N2 C14 1.514(7) .
N2 C2 1.523(7) .
N2 C10 1.524(7) .
C2 C3 1.507(8) .
C3 C4 1.522(8) .
C4 C5 1.524(8) .
C6 C7 1.527(8) .
C7 C8 1.516(8) .
C8 C9 1.545(8) .
C10 C11 1.517(8) .
C11 C12 1.533(8) .
C12 C13 1.519(8) .
C14 C15 1.518(8) .
C15 C16 1.525(8) .
C16 C17 1.538(8) .
